data_1533073
loop_
_publ_author_name
'Ruiz-Bustos, R.'
'Aguirre, M.H.'
'Alario-Franco, M.A.'

_publ_section_title
;
 A Cr(IV) based 1212-type cuprate
;
_journal_name_full 'Materials Research Society Symposia Proceedings'
_journal_page_first 13
_journal_page_last 18
_journal_volume 755
_journal_year 2003
_chemical_formula_sum 'Cr Cu2 O8 Sr2 Y'
_chemical_name_systematic 'Cr Sr2 Y Cu2 O8'
_space_group_IT_number 123
_symmetry_space_group_name_Hall '-P 4 2'
_symmetry_space_group_name_H-M 'P 4/m m m'
_cell_angle_alpha 90
_cell_angle_beta 90
_cell_angle_gamma 90
_cell_formula_units_Z 1
_cell_length_a 3.81
_cell_length_b 3.81
_cell_length_c 11.468
_cell_volume 166.471
_citation_journal_id_ASTM MRSPDH
_cod_data_source_file Ruiz-Bustos_MRSPDH_2003_862.cif
_cod_data_source_block Cr1Cu2O8Sr2Y1
_cod_original_cell_volume 166.4706
_cod_original_formula_sum 'Cr1 Cu2 O8 Sr2 Y1'
_cod_database_code 1533073

loop_
_symmetry_equiv_pos_as_xyz
x,y,z
-y,x,z
-x,-y,z
y,-x,z
x,-y,-z
y,x,-z
-x,y,-z
-y,-x,-z
-x,-y,-z
y,-x,-z
x,y,-z
-y,x,-z
-x,y,z
-y,-x,z
x,-y,z
y,x,z

loop_
_atom_site_label
_atom_site_type_symbol
_atom_site_fract_x
_atom_site_fract_y
_atom_site_fract_z
_atom_site_occupancy
_atom_site_U_iso_or_equiv
O3 O-2 0.116 0.5 0.5 0.5 0.0
Sr1 Sr+2 0.5 0.5 0.308 1 0.0
Cu1 Cu+2 0 0 0.153 1 0.0
O1 O-2 0.042 0 0.327 0.25 0.0
Cr1 Cr+4 0 0 0.5 1 0.0
O2 O-2 0 0.5 0.118 1 0.0
Y1 Y+3 0.5 0.5 0 1 0.0
